data_7704987
loop_
_publ_author_name
'Samie, Ali'
'Salimi, Alireza'
'Garrison, Jered C.'

_publ_section_title
;
 Coordination chemistry of mercury(ii) halide complexes: a combined
 experimental, theoretical and (ICSD &amp; CSD) database study on the
 relationship between inorganic and organic units.
;
_journal_issue 34
_journal_name_full 'Dalton transactions (Cambridge, England : 2003)'
_journal_page_first 11859
_journal_page_last 11877
_journal_paper_doi 10.1039/d0dt01541e
_journal_volume 49
_journal_year 2020
_chemical_formula_moiety 'C16 H11 Br2 Hg N O2'
_chemical_formula_sum 'C16 H11 Br2 Hg N O2'
_chemical_formula_weight 609.67
_space_group_crystal_system monoclinic
_space_group_IT_number 14
_space_group_name_Hall '-P 2ybc'
_space_group_name_H-M_alt 'P 1 21/c 1'
_atom_sites_solution_hydrogens geom
_audit_creation_method SHELXL-2018/3
_audit_update_record
;
2020-07-13 deposited with the CCDC.	2020-07-31 downloaded from the CCDC.
;
_cell_angle_alpha 90
_cell_angle_beta 96.403(3)
_cell_angle_gamma 90
_cell_formula_units_Z 4
_cell_length_a 17.8352(6)
_cell_length_b 3.9583(2)
_cell_length_c 22.5679(8)
_cell_measurement_reflns_used 5167
_cell_measurement_temperature 100(2)
_cell_measurement_theta_max 75.3050
_cell_measurement_theta_min 3.8620
_cell_volume 1583.29(11)
_computing_cell_refinement
;
CrysAlisPro, Agilent Technologies,
Version 1.171.37.35 (release 13-08-2014 CrysAlis171 .NET)
(compiled Aug 13 2014,18:06:01)
;
_computing_data_collection
;
CrysAlisPro, Agilent Technologies,
Version 1.171.37.35 (release 13-08-2014 CrysAlis171 .NET)
(compiled Aug 13 2014,18:06:01)
;
_computing_data_reduction
;
CrysAlisPro, Agilent Technologies,
Version 1.171.37.35 (release 13-08-2014 CrysAlis171 .NET)
(compiled Aug 13 2014,18:06:01)
;
_computing_molecular_graphics 'ORTEP-3 for windows (Farrugia, 2012)'
_computing_publication_material 'WinGx (Farrugia, 2012)'
_computing_structure_refinement 'SHELXL-2018/3 (Sheldrick, 2018)'
_computing_structure_solution 'SHELXS-97 (Sheldrick, 2005)'
_diffrn_ambient_temperature 100(2)
_diffrn_detector 'CCD plate'
_diffrn_detector_area_resol_mean 8.2603
_diffrn_detector_type Onyx
_diffrn_measured_fraction_theta_full 0.999
_diffrn_measured_fraction_theta_max 0.974
_diffrn_measurement_device 'four-circle diffractometer'
_diffrn_measurement_device_type 'Xcalibur, Onyx, Ultra'
_diffrn_radiation_monochromator mirror
_diffrn_radiation_probe x-ray
_diffrn_radiation_type 'Cu K\a'
_diffrn_radiation_wavelength 1.54184
_diffrn_reflns_av_R_equivalents 0.0700
_diffrn_reflns_av_unetI/netI 0.0501
_diffrn_reflns_Laue_measured_fraction_full 0.999
_diffrn_reflns_Laue_measured_fraction_max 0.974
_diffrn_reflns_limit_h_max 22
_diffrn_reflns_limit_h_min -22
_diffrn_reflns_limit_k_max 4
_diffrn_reflns_limit_k_min -4
_diffrn_reflns_limit_l_max 19
_diffrn_reflns_limit_l_min -27
_diffrn_reflns_number 9870
_diffrn_reflns_point_group_measured_fraction_full 0.999
_diffrn_reflns_point_group_measured_fraction_max 0.974
_diffrn_reflns_theta_full 67.684
_diffrn_reflns_theta_max 76.107
_diffrn_reflns_theta_min 3.942
_diffrn_source_type 'Enhance Ultra (Cu) X-ray Source'
_exptl_absorpt_coefficient_mu 23.401
_exptl_absorpt_correction_T_max 0.1516
_exptl_absorpt_correction_T_min 0.0522
_exptl_absorpt_correction_type sphere
_exptl_absorpt_process_details
;
Interpolation using  Int.Tab. Vol. C (1992) p. 523,Tab. 6.3.3.3
for values of muR in the range 0-2.5, and Int.Tab. Vol.II (1959)
p.302; Table 5.3.6 B for muR in the range 2.6-10.0.
The interpolation procedure of C.W.Dwiggins Jr (Acta Cryst.(1975)
A31,146-148) is used with some modification.
;
_exptl_crystal_colour 'clear colourless'
_exptl_crystal_density_diffrn 2.558
_exptl_crystal_description block
_exptl_crystal_F_000 1120
_exptl_crystal_size_max 0.150
_exptl_crystal_size_mid 0.100
_exptl_crystal_size_min 0.030
_exptl_crystal_size_rad 0.1000
_refine_diff_density_max 5.688
_refine_diff_density_min -3.039
_refine_diff_density_rms 0.477
_refine_ls_extinction_method none
_refine_ls_goodness_of_fit_ref 1.092
_refine_ls_hydrogen_treatment constr
_refine_ls_matrix_type full
_refine_ls_number_parameters 199
_refine_ls_number_reflns 3193
_refine_ls_number_restraints 0
_refine_ls_restrained_S_all 1.092
_refine_ls_R_factor_all 0.0806
_refine_ls_R_factor_gt 0.0767
_refine_ls_shift/su_max 0.001
_refine_ls_shift/su_mean 0.000
_refine_ls_structure_factor_coef Fsqd
_refine_ls_weighting_details 'w=1/[\s^2^(Fo^2^)+(0.1477P)^2^+2.2811P] where P=(Fo^2^+2Fc^2^)/3'
_refine_ls_weighting_scheme calc
_refine_ls_wR_factor_gt 0.1907
_refine_ls_wR_factor_ref 0.1966
_reflns_Friedel_coverage 0.000
_reflns_number_gt 2922
_reflns_number_total 3193
_reflns_threshold_expression 'I > 2\s(I)'
_cod_data_source_file d0dt01541e2.cif
_cod_data_source_block shelx5
_cod_depositor_comments 'Adding full bibliography for 7704983--7704993.cif.'
_cod_original_sg_symbol_H-M 'P 21/c'
_cod_database_code 7704987
_shelx_shelxl_version_number 2018/3
_shelx_space_group_comment
;
The symmetry employed for this shelxl refinement is uniquely defined
by the following loop, which should always be used as a source of
symmetry information in preference to the above space-group names.
They are only intended as comments.
;
_shelx_estimated_absorpt_t_min 0.127
_shelx_estimated_absorpt_t_max 0.540
_exptl_absorpt_correction_t_ave 0.1055

loop_
_space_group_symop_operation_xyz
'x, y, z'
'-x, y+1/2, -z+1/2'
'-x, -y, -z'
'x, -y-1/2, z-1/2'

loop_
_atom_site_label
_atom_site_type_symbol
_atom_site_fract_x
_atom_site_fract_y
_atom_site_fract_z
_atom_site_U_iso_or_equiv
_atom_site_adp_type
_atom_site_occupancy
_atom_site_site_symmetry_order
_atom_site_calc_flag
_atom_site_refinement_flags_posn
_atom_site_refinement_flags_adp
_atom_site_refinement_flags_occupancy
_atom_site_disorder_assembly
_atom_site_disorder_group
Hg1 Hg 0.46980(2) 0.42277(11) 0.83885(2) 0.0394(2) Uani 1 1 d . . . . .
Br2 Br 0.55695(5) -0.1908(3) 0.90031(4) 0.0416(3) Uani 1 1 d . . . . .
Br1 Br 0.40287(6) 0.0282(3) 0.76505(4) 0.0389(3) Uani 1 1 d . . . . .
C15 C 0.3152(6) 0.673(3) 0.9899(5) 0.042(2) Uani 1 1 d . . . . .
H15 H 0.323978 0.773837 1.028316 0.050 Uiso 1 1 calc R U . . .
C13 C 0.2945(6) 0.387(3) 0.8794(5) 0.043(2) Uani 1 1 d . . . . .
H13 H 0.286907 0.287134 0.840921 0.052 Uiso 1 1 calc R U . . .
O2B O 0.1011(4) 0.439(2) 0.9088(3) 0.0403(16) Uani 1 1 d . . . . .
O1 O 0.1500(5) 0.135(2) 0.8380(4) 0.0492(18) Uani 1 1 d . . . . .
N1 N 0.3653(5) 0.474(2) 0.9011(4) 0.0396(17) Uani 1 1 d . . . . .
C12 C 0.2328(6) 0.432(2) 0.9097(5) 0.036(2) Uani 1 1 d . . . . .
C14 C 0.3741(6) 0.613(3) 0.9565(5) 0.039(2) Uani 1 1 d . . . . .
H14 H 0.423649 0.671416 0.973149 0.047 Uiso 1 1 calc R U . . .
C16 C 0.2432(6) 0.584(3) 0.9662(5) 0.039(2) Uani 1 1 d . . . . .
H16 H 0.201345 0.623985 0.987778 0.046 Uiso 1 1 calc R U . . .
C11 C 0.1580(5) 0.317(3) 0.8806(4) 0.0364(18) Uani 1 1 d . . . . .
C2 C 0.0261(6) 0.378(3) 0.8823(5) 0.040(2) Uani 1 1 d . . . . .
C4 C -0.0686(6) 0.465(3) 0.8010(5) 0.042(2) Uani 1 1 d . . . . .
H4 H -0.084666 0.553842 0.762576 0.050 Uiso 1 1 calc R U . . .
C8 C -0.2217(6) -0.078(3) 0.8948(5) 0.041(2) Uani 1 1 d . . . . .
H8 H -0.256039 -0.200137 0.915945 0.050 Uiso 1 1 calc R U . . .
C5 C -0.1212(6) 0.282(3) 0.8324(4) 0.042(2) Uani 1 1 d . . . . .
C3 C 0.0035(6) 0.514(3) 0.8252(5) 0.043(2) Uani 1 1 d . . . . .
H3 H 0.037972 0.637114 0.804333 0.052 Uiso 1 1 calc R U . . .
C9 C -0.1484(7) -0.028(3) 0.9208(5) 0.045(2) Uani 1 1 d . . . . .
H9 H -0.132836 -0.116563 0.959324 0.055 Uiso 1 1 calc R U . . .
C6 C -0.1964(6) 0.226(3) 0.8065(5) 0.045(2) Uani 1 1 d . . . . .
H6 H -0.212812 0.310502 0.767833 0.054 Uiso 1 1 calc R U . . .
C10 C -0.0971(6) 0.154(3) 0.8901(5) 0.042(2) Uani 1 1 d . . . . .
C7 C -0.2459(6) 0.047(3) 0.8384(6) 0.049(3) Uani 1 1 d . . . . .
H7 H -0.296418 0.010505 0.821535 0.059 Uiso 1 1 calc R U . . .
C1 C -0.0211(6) 0.202(3) 0.9140(4) 0.042(2) Uani 1 1 d . . . . .
H1 H -0.003152 0.110801 0.951851 0.050 Uiso 1 1 calc R U . . .

loop_
_atom_site_aniso_label
_atom_site_aniso_U_11
_atom_site_aniso_U_22
_atom_site_aniso_U_33
_atom_site_aniso_U_23
_atom_site_aniso_U_13
_atom_site_aniso_U_12
Hg1 0.0308(3) 0.0441(4) 0.0424(3) -0.00194(14) -0.00008(19) -0.00223(13)
Br2 0.0328(5) 0.0456(6) 0.0446(5) -0.0002(4) -0.0046(4) -0.0020(4)
Br1 0.0325(5) 0.0432(6) 0.0398(5) -0.0008(4) -0.0005(4) -0.0005(4)
C15 0.036(4) 0.042(5) 0.045(5) -0.004(4) -0.001(4) 0.001(4)
C13 0.039(5) 0.053(6) 0.036(5) -0.005(4) -0.002(4) -0.010(4)
O2B 0.025(3) 0.055(5) 0.040(3) -0.002(3) 0.001(3) 0.001(3)
O1 0.041(4) 0.058(5) 0.047(4) -0.007(3) -0.004(3) 0.000(3)
N1 0.026(4) 0.051(5) 0.041(4) 0.000(4) 0.003(3) -0.007(3)
C12 0.031(5) 0.033(5) 0.043(5) 0.001(3) -0.001(4) -0.002(3)
C14 0.031(4) 0.042(5) 0.042(5) -0.005(4) -0.002(4) -0.002(4)
C16 0.031(4) 0.046(6) 0.038(5) 0.001(4) 0.000(4) -0.002(3)
C11 0.029(4) 0.040(5) 0.040(4) -0.001(4) 0.001(3) -0.004(4)
C2 0.028(4) 0.048(6) 0.044(5) -0.002(4) 0.001(4) 0.001(4)
C4 0.039(5) 0.047(6) 0.038(5) 0.001(4) 0.000(4) 0.010(4)
C8 0.032(5) 0.038(5) 0.055(6) -0.005(4) 0.007(4) -0.007(3)
C5 0.038(4) 0.045(6) 0.042(5) -0.002(4) -0.001(4) 0.003(4)
C3 0.030(4) 0.053(6) 0.047(5) -0.006(4) 0.004(4) -0.004(4)
C9 0.037(5) 0.052(6) 0.046(5) -0.002(4) 0.001(4) 0.001(4)
C6 0.037(5) 0.045(6) 0.052(5) -0.006(4) 0.001(4) 0.010(4)
C10 0.038(5) 0.041(5) 0.046(5) 0.005(4) 0.004(4) 0.005(4)
C7 0.027(5) 0.061(7) 0.058(6) -0.008(5) -0.002(4) 0.003(4)
C1 0.039(5) 0.048(6) 0.039(4) 0.000(4) 0.003(4) 0.008(4)

loop_
_atom_type_symbol
_atom_type_description
_atom_type_scat_dispersion_real
_atom_type_scat_dispersion_imag
_atom_type_scat_source
C C 0.0181 0.0091 'International Tables Vol C Tables 4.2.6.8 and 6.1.1.4'
H H 0.0000 0.0000 'International Tables Vol C Tables 4.2.6.8 and 6.1.1.4'
Br Br -0.6763 1.2805 'International Tables Vol C Tables 4.2.6.8 and 6.1.1.4'
Hg Hg -4.2923 7.6849 'International Tables Vol C Tables 4.2.6.8 and 6.1.1.4'
N N 0.0311 0.0180 'International Tables Vol C Tables 4.2.6.8 and 6.1.1.4'
O O 0.0492 0.0322 'International Tables Vol C Tables 4.2.6.8 and 6.1.1.4'

loop_
_geom_angle_atom_site_label_1
_geom_angle_atom_site_label_2
_geom_angle_atom_site_label_3
_geom_angle
_geom_angle_site_symmetry_1
_geom_angle_site_symmetry_3
_geom_angle_publ_flag
N1 Hg1 Br1 95.5(2) . . ?
N1 Hg1 Br2 95.5(2) . 1_565 ?
Br1 Hg1 Br2 168.92(4) . 1_565 ?
N1 Hg1 Br1 88.4(2) . 1_565 ?
Br1 Hg1 Br1 89.91(3) . 1_565 ?
Br2 Hg1 Br1 90.19(3) 1_565 1_565 ?
N1 Hg1 Br2 100.5(2) . . ?
Br1 Hg1 Br2 89.26(3) . . ?
Br2 Hg1 Br2 88.94(3) 1_565 . ?
Br1 Hg1 Br2 171.15(3) 1_565 . ?
Hg1 Br2 Hg1 88.94(3) 1_545 . ?
Hg1 Br1 Hg1 89.91(3) . 1_545 ?
C14 C15 C16 118.2(10) . . ?
C14 C15 H15 120.9 . . ?
C16 C15 H15 120.9 . . ?
N1 C13 C12 123.8(10) . . ?
N1 C13 H13 118.1 . . ?
C12 C13 H13 118.1 . . ?
C11 O2B C2 117.6(8) . . ?
C13 N1 C14 116.5(9) . . ?
C13 N1 Hg1 120.6(7) . . ?
C14 N1 Hg1 122.7(6) . . ?
C13 C12 C16 118.6(9) . . ?
C13 C12 C11 117.9(9) . . ?
C16 C12 C11 123.5(9) . . ?
N1 C14 C15 123.8(9) . . ?
N1 C14 H14 118.1 . . ?
C15 C14 H14 118.1 . . ?
C15 C16 C12 119.1(10) . . ?
C15 C16 H16 120.5 . . ?
C12 C16 H16 120.5 . . ?
O1 C11 O2B 124.6(9) . . ?
O1 C11 C12 123.9(9) . . ?
O2B C11 C12 111.5(8) . . ?
C1 C2 C3 123.1(10) . . ?
C1 C2 O2B 118.2(9) . . ?
C3 C2 O2B 118.7(9) . . ?
C3 C4 C5 121.2(10) . . ?
C3 C4 H4 119.4 . . ?
C5 C4 H4 119.4 . . ?
C9 C8 C7 121.3(11) . . ?
C9 C8 H8 119.4 . . ?
C7 C8 H8 119.4 . . ?
C10 C5 C6 119.9(10) . . ?
C10 C5 C4 119.0(9) . . ?
C6 C5 C4 121.1(10) . . ?
C4 C3 C2 118.4(10) . . ?
C4 C3 H3 120.8 . . ?
C2 C3 H3 120.8 . . ?
C8 C9 C10 119.9(11) . . ?
C8 C9 H9 120.0 . . ?
C10 C9 H9 120.0 . . ?
C7 C6 C5 119.4(10) . . ?
C7 C6 H6 120.3 . . ?
C5 C6 H6 120.3 . . ?
C9 C10 C1 121.9(10) . . ?
C9 C10 C5 119.2(10) . . ?
C1 C10 C5 118.8(10) . . ?
C8 C7 C6 120.3(10) . . ?
C8 C7 H7 119.8 . . ?
C6 C7 H7 119.8 . . ?
C2 C1 C10 119.5(10) . . ?
C2 C1 H1 120.3 . . ?
C10 C1 H1 120.3 . . ?

loop_
_geom_bond_atom_site_label_1
_geom_bond_atom_site_label_2
_geom_bond_distance
_geom_bond_site_symmetry_2
_geom_bond_publ_flag
Hg1 N1 2.465(9) . ?
Hg1 Br1 2.4888(11) . ?
Hg1 Br2 2.4895(11) 1_565 ?
Hg1 Br1 3.0821(12) 1_565 ?
Hg1 Br2 3.1237(12) . ?
C15 C14 1.382(15) . ?
C15 C16 1.382(14) . ?
C15 H15 0.9500 . ?
C13 N1 1.347(13) . ?
C13 C12 1.371(15) . ?
C13 H13 0.9500 . ?
O2B C11 1.346(12) . ?
O2B C2 1.423(12) . ?
O1 C11 1.198(13) . ?
N1 C14 1.357(14) . ?
C12 C16 1.400(15) . ?
C12 C11 1.493(13) . ?
C14 H14 0.9500 . ?
C16 H16 0.9500 . ?
C2 C1 1.357(16) . ?
C2 C3 1.412(16) . ?
C4 C3 1.354(15) . ?
C4 C5 1.433(17) . ?
C4 H4 0.9500 . ?
C8 C9 1.386(15) . ?
C8 C7 1.388(17) . ?
C8 H8 0.9500 . ?
C5 C10 1.418(15) . ?
C5 C6 1.418(14) . ?
C3 H3 0.9500 . ?
C9 C10 1.407(17) . ?
C9 H9 0.9500 . ?
C6 C7 1.394(18) . ?
C6 H6 0.9500 . ?
C10 C1 1.415(15) . ?
C7 H7 0.9500 . ?
C1 H1 0.9500 . ?

loop_
_geom_torsion_atom_site_label_1
_geom_torsion_atom_site_label_2
_geom_torsion_atom_site_label_3
_geom_torsion_atom_site_label_4
_geom_torsion
_geom_torsion_site_symmetry_1
_geom_torsion_site_symmetry_2
_geom_torsion_site_symmetry_3
_geom_torsion_site_symmetry_4
_geom_torsion_publ_flag
C12 C13 N1 C14 0.6(17) . . . . ?
C12 C13 N1 Hg1 -174.8(8) . . . . ?
N1 C13 C12 C16 1.0(17) . . . . ?
N1 C13 C12 C11 -178.8(10) . . . . ?
C13 N1 C14 C15 -1.6(16) . . . . ?
Hg1 N1 C14 C15 173.7(9) . . . . ?
C16 C15 C14 N1 0.9(18) . . . . ?
C14 C15 C16 C12 0.7(16) . . . . ?
C13 C12 C16 C15 -1.6(16) . . . . ?
C11 C12 C16 C15 178.2(10) . . . . ?
C2 O2B C11 O1 -7.3(16) . . . . ?
C2 O2B C11 C12 173.5(8) . . . . ?
C13 C12 C11 O1 13.8(16) . . . . ?
C16 C12 C11 O1 -166.0(11) . . . . ?
C13 C12 C11 O2B -167.0(10) . . . . ?
C16 C12 C11 O2B 13.2(14) . . . . ?
C11 O2B C2 C1 119.9(11) . . . . ?
C11 O2B C2 C3 -62.2(14) . . . . ?
C3 C4 C5 C10 0.9(17) . . . . ?
C3 C4 C5 C6 -179.0(11) . . . . ?
C5 C4 C3 C2 0.4(17) . . . . ?
C1 C2 C3 C4 -0.1(17) . . . . ?
O2B C2 C3 C4 -177.9(10) . . . . ?
C7 C8 C9 C10 0.4(18) . . . . ?
C10 C5 C6 C7 0.2(17) . . . . ?
C4 C5 C6 C7 -179.9(11) . . . . ?
C8 C9 C10 C1 -177.8(11) . . . . ?
C8 C9 C10 C5 -0.7(17) . . . . ?
C6 C5 C10 C9 0.4(16) . . . . ?
C4 C5 C10 C9 -179.5(11) . . . . ?
C6 C5 C10 C1 177.6(10) . . . . ?
C4 C5 C10 C1 -2.3(16) . . . . ?
C9 C8 C7 C6 0.2(18) . . . . ?
C5 C6 C7 C8 -0.5(17) . . . . ?
C3 C2 C1 C10 -1.3(17) . . . . ?
O2B C2 C1 C10 176.5(10) . . . . ?
C9 C10 C1 C2 179.7(11) . . . . ?
C5 C10 C1 C2 2.6(16) . . . . ?
